data_7157870
loop_
_publ_author_name
'de Souza, Juliana M.'
'Abdiaj, Irini'
'Chen, Jiaqi'
'Hanson, Kenneth'
'de Oliveira, Kleber T.'
'McQuade, D. Tyler'

_publ_section_title
;
 Synthesis of multi-substituted pyridines from ylidenemalononitriles and
 their emission properties.
;
_journal_issue 9
_journal_name_full 'Organic &amp; biomolecular chemistry'
_journal_page_first 1991
_journal_page_last 1999
_journal_paper_doi 10.1039/d0ob02591g
_journal_volume 19
_journal_year 2021
_chemical_formula_moiety 'C18 H14 N4'
_chemical_formula_sum 'C18 H14 N4'
_chemical_formula_weight 286.33
_chemical_name_systematic 2'-(benzylamino)-[3,4'-bipyridine]-3'-carbonitrile
_chemical_properties_physical Air-stable
_space_group_crystal_system orthorhombic
_space_group_IT_number 61
_space_group_name_Hall '-P 2ac 2ab'
_space_group_name_H-M_alt 'P b c a'
_atom_sites_solution_hydrogens geom
_atom_sites_solution_primary dual
_audit_creation_date 2019-11-11
_audit_creation_method
;
Olex2 1.3-ac4
(compiled 2019.04.23 svn.r3594 for Rigaku Oxford Diffraction, GUI svn.r5739)
;
_audit_update_record
;
2020-04-28 deposited with the CCDC.	2021-02-08 downloaded from the CCDC.
;
_cell_angle_alpha 90
_cell_angle_beta 90
_cell_angle_gamma 90
_cell_formula_units_Z 8
_cell_length_a 11.3651(2)
_cell_length_b 11.1837(2)
_cell_length_c 23.1292(4)
_cell_measurement_reflns_used 7003
_cell_measurement_temperature 100.00(10)
_cell_measurement_theta_max 74.1130
_cell_measurement_theta_min 1.8720
_cell_volume 2939.81(9)
_computing_cell_refinement 'CrysAlisPro 1.171.40.53 (Rigaku OD, 2019)'
_computing_data_collection 'CrysAlisPro 1.171.40.53 (Rigaku OD, 2019)'
_computing_data_reduction 'CrysAlisPro 1.171.40.53 (Rigaku OD, 2019)'
_computing_molecular_graphics 'Olex2 (Dolomanov et al., 2009)'
_computing_publication_material 'Olex2 (Dolomanov et al., 2009)'
_computing_structure_refinement 'ShelXL (Sheldrick, 2015)'
_computing_structure_solution 'ShelXT (Sheldrick, 2015)'
_diffrn_ambient_environment N~2~
_diffrn_ambient_temperature 100.00(10)
_diffrn_detector 'CCD plate'
_diffrn_detector_area_resol_mean 13.3333
_diffrn_measured_fraction_theta_full 0.994
_diffrn_measured_fraction_theta_max 0.994
_diffrn_measurement_details
;
List of Runs (angles in degrees, time in seconds):

  # Type    Start    End  Width  t~exp~   \w     \q     \k     \f   Frames
#--------------------------------------------------------------------------
  1  \w    -88.00 -63.00   0.50    0.50    --  -60.00  50.00 120.00   50
  2  \w   -119.00  -1.00   0.50    0.50    --  -60.00  50.00  30.00  236
  3  \w    -52.00  -3.00   0.50    0.50    --  -60.00  50.00 120.00   98
  4  \w   -149.00 -32.00   0.50    0.50    --  -90.00  30.00-180.00  234
  5  \w   -149.00-107.00   0.50    0.50    --  -90.00  60.00  29.22   84
  6  \w   -123.00 -92.00   0.50    0.50    --  -90.00  59.00 -60.99   62
  7  \w   -129.00-101.00   0.50    0.50    --  -90.00  60.00 -21.86   56
  8  \w   -149.00 -95.00   0.50    0.50    --  -90.00  60.00  41.89  108
  9  \w    -85.00 -60.00   0.50    0.50    --  -90.00  59.00 -60.99   50
 10  \w   -149.00-123.00   0.50    0.50    --  -90.00  60.00  -3.71   52
 11  \w   -149.00 -75.00   0.50    0.50    --  -90.00  60.00   7.21  148
;
_diffrn_measurement_device 'four-circle diffractometer'
_diffrn_measurement_device_type 'XtaLAB AFC11 (RINC): quarter-chi single'
_diffrn_measurement_method '\w scans'
_diffrn_orient_matrix_type 'CrysAlisPro convention (1999,Acta A55,543-557)'
_diffrn_orient_matrix_UB_11 -0.1217907000
_diffrn_orient_matrix_UB_12 -0.0190620000
_diffrn_orient_matrix_UB_13 0.0278249000
_diffrn_orient_matrix_UB_21 -0.0580532000
_diffrn_orient_matrix_UB_22 0.0086896000
_diffrn_orient_matrix_UB_23 -0.0600909000
_diffrn_orient_matrix_UB_31 0.0133223000
_diffrn_orient_matrix_UB_32 -0.1360200000
_diffrn_orient_matrix_UB_33 -0.0076140000
_diffrn_radiation_monochromator mirror
_diffrn_radiation_probe x-ray
_diffrn_radiation_type 'Cu K\a'
_diffrn_radiation_wavelength 1.54184
_diffrn_reflns_av_R_equivalents 0.0579
_diffrn_reflns_av_unetI/netI 0.0324
_diffrn_reflns_Laue_measured_fraction_full 0.994
_diffrn_reflns_Laue_measured_fraction_max 0.994
_diffrn_reflns_limit_h_max 13
_diffrn_reflns_limit_h_min -13
_diffrn_reflns_limit_k_max 10
_diffrn_reflns_limit_k_min -13
_diffrn_reflns_limit_l_max 28
_diffrn_reflns_limit_l_min -27
_diffrn_reflns_number 14134
_diffrn_reflns_point_group_measured_fraction_full 0.994
_diffrn_reflns_point_group_measured_fraction_max 0.994
_diffrn_reflns_theta_full 67.684
_diffrn_reflns_theta_max 70.071
_diffrn_reflns_theta_min 3.822
_diffrn_source 'Rotating-anode X-ray tube'
_diffrn_source_type 'Rigaku (Cu) X-ray Source'
_exptl_absorpt_coefficient_mu 0.631
_exptl_absorpt_correction_T_max 1.00000
_exptl_absorpt_correction_T_min 0.43158
_exptl_absorpt_correction_type multi-scan
_exptl_absorpt_process_details
;
CrysAlisPro 1.171.40.53 (Rigaku Oxford Diffraction, 2019)
Empirical absorption correction using spherical harmonics,
 implemented in SCALE3 ABSPACK scaling algorithm.
;
_exptl_crystal_colour 'clear light colourless'
_exptl_crystal_colour_lustre clear
_exptl_crystal_colour_modifier light
_exptl_crystal_colour_primary colourless
_exptl_crystal_density_diffrn 1.294
_exptl_crystal_description plate
_exptl_crystal_F_000 1200
_exptl_crystal_preparation Re-crystallization
_exptl_crystal_recrystallization_method 'Re-crystallisation from solvent: Choloroform/Hexane (1:20)'
_exptl_crystal_size_max 0.687
_exptl_crystal_size_mid 0.418
_exptl_crystal_size_min 0.215
_refine_diff_density_max 0.257
_refine_diff_density_min -0.214
_refine_diff_density_rms 0.049
_refine_ls_extinction_coef 0.0061(4)
_refine_ls_extinction_expression Fc^*^=kFc[1+0.001xFc^2^\l^3^/sin(2\q)]^-1/4^
_refine_ls_extinction_method 'SHELXL-2016/6 (Sheldrick 2016)'
_refine_ls_goodness_of_fit_ref 1.027
_refine_ls_hydrogen_treatment constr
_refine_ls_matrix_type full
_refine_ls_number_parameters 200
_refine_ls_number_reflns 2771
_refine_ls_number_restraints 0
_refine_ls_restrained_S_all 1.027
_refine_ls_R_factor_all 0.0432
_refine_ls_R_factor_gt 0.0420
_refine_ls_shift/su_max 0.001
_refine_ls_shift/su_mean 0.000
_refine_ls_structure_factor_coef Fsqd
_refine_ls_weighting_details 'w=1/[\s^2^(Fo^2^)+(0.0662P)^2^+1.0318P] where P=(Fo^2^+2Fc^2^)/3'
_refine_ls_weighting_scheme calc
_refine_ls_wR_factor_gt 0.1121
_refine_ls_wR_factor_ref 0.1133
_reflns_Friedel_coverage 0.000
_reflns_number_gt 2647
_reflns_number_total 2771
_reflns_threshold_expression 'I > 2\s(I)'
_cod_data_source_file d0ob02591g2.cif
_cod_data_source_block juliana_py_cyc_py_h_11111_run2_7-12
_cod_depositor_comments 'Adding full bibliography for 7157868--7157873.cif.'
_cod_database_code 7157870
_shelx_shelxl_version_number 2016/6
_chemical_oxdiff_formula C18H14N4
_shelx_space_group_comment
;
The symmetry employed for this shelxl refinement is uniquely defined
by the following loop, which should always be used as a source of
symmetry information in preference to the above space-group names.
They are only intended as comments.
;
_diffrn_oxdiff_digest_frames
;
017f2a7cb918b0ab9459a1c2471a5fed0e011785ad9
;
_reflns_odcompleteness_completeness 99.20
_reflns_odcompleteness_iscentric 1
_reflns_odcompleteness_theta 66.97
_olex2_refinement_description
;
1. Fixed Uiso
 At 1.2 times of:
  All C(H) groups, All C(H,H) groups, All N(H) groups
2.a Secondary CH2 refined with riding coordinates:
 C12(H12A,H12B)
2.b Aromatic/amide H refined with riding coordinates:
 N3(H3), C14(H14), C2(H2), C1(H1), C18(H18), C17(H17), C7(H7), C15(H15),
 C10(H10), C16(H16), C8(H8), C9(H9)
;
_olex2_exptl_crystal_mounting_method MiTeGen
_olex2_submission_original_sample_id Py_CyC_Py_H
_olex2_submission_special_instructions 'No special instructions were received'
_oxdiff_exptl_absorpt_empirical_details
;
Empirical correction (ABSPACK) includes:
- Absorption correction using spherical harmonics
- Frame scaling
;
_oxdiff_exptl_absorpt_empirical_full_max 2.372
_oxdiff_exptl_absorpt_empirical_full_min 0.176

loop_
_space_group_symop_operation_xyz
'x, y, z'
'-x+1/2, -y, z+1/2'
'-x, y+1/2, -z+1/2'
'x+1/2, -y+1/2, -z'
'-x, -y, -z'
'x-1/2, y, -z-1/2'
'x, -y-1/2, z-1/2'
'-x-1/2, y-1/2, z'

loop_
_atom_site_label
_atom_site_type_symbol
_atom_site_fract_x
_atom_site_fract_y
_atom_site_fract_z
_atom_site_U_iso_or_equiv
_atom_site_adp_type
_atom_site_occupancy
_atom_site_site_symmetry_order
_atom_site_calc_flag
_atom_site_refinement_flags_posn
_atom_site_refinement_flags_adp
_atom_site_refinement_flags_occupancy
_atom_site_disorder_assembly
_atom_site_disorder_group
N3 N 0.44260(9) 0.52967(9) 0.61617(4) 0.0221(3) Uani 1 1 d . . . . .
H3 H 0.452656 0.537641 0.579518 0.026 Uiso 1 1 calc R . . . .
N1 N 0.36658(9) 0.41371(9) 0.69047(4) 0.0229(3) Uani 1 1 d . . . . .
N2 N 0.40264(10) -0.10081(10) 0.56765(5) 0.0287(3) Uani 1 1 d . . . . .
N4 N 0.48389(10) 0.35993(9) 0.49539(5) 0.0271(3) Uani 1 1 d . . . . .
C13 C 0.60487(10) 0.64933(10) 0.65568(5) 0.0196(3) Uani 1 1 d . . . . .
C5 C 0.40065(10) 0.42395(11) 0.63497(5) 0.0194(3) Uani 1 1 d . . . . .
C6 C 0.35069(10) 0.10754(11) 0.57778(5) 0.0201(3) Uani 1 1 d . . . . .
C4 C 0.39408(10) 0.32469(10) 0.59628(5) 0.0188(3) Uani 1 1 d . . . . .
C3 C 0.35114(10) 0.21431(11) 0.61561(5) 0.0197(3) Uani 1 1 d . . . . .
C11 C 0.44172(10) 0.34024(10) 0.53949(5) 0.0205(3) Uani 1 1 d . . . . .
C14 C 0.65747(11) 0.74670(11) 0.62852(5) 0.0217(3) Uani 1 1 d . . . . .
H14 H 0.611491 0.801012 0.608107 0.026 Uiso 1 1 calc R . . . .
C2 C 0.31567(10) 0.20695(11) 0.67314(5) 0.0221(3) Uani 1 1 d . . . . .
H2 H 0.285996 0.135867 0.688066 0.027 Uiso 1 1 calc R . . . .
C1 C 0.32545(11) 0.30740(11) 0.70758(5) 0.0241(3) Uani 1 1 d . . . . .
H1 H 0.301421 0.300508 0.745867 0.029 Uiso 1 1 calc R . . . .
C18 C 0.67516(11) 0.56814(11) 0.68547(5) 0.0224(3) Uani 1 1 d . . . . .
H18 H 0.640736 0.502481 0.703434 0.027 Uiso 1 1 calc R . . . .
C12 C 0.47248(10) 0.63183(11) 0.65252(5) 0.0221(3) Uani 1 1 d . . . . .
H12A H 0.441621 0.619199 0.691143 0.027 Uiso 1 1 calc R . . . .
H12B H 0.436203 0.703389 0.636903 0.027 Uiso 1 1 calc R . . . .
C17 C 0.79617(12) 0.58418(11) 0.68865(5) 0.0257(3) Uani 1 1 d . . . . .
H17 H 0.842457 0.529216 0.708480 0.031 Uiso 1 1 calc R . . . .
C7 C 0.30968(11) 0.10923(11) 0.52093(5) 0.0235(3) Uani 1 1 d . . . . .
H7 H 0.278462 0.178889 0.505210 0.028 Uiso 1 1 calc R . . . .
C15 C 0.77889(11) 0.76298(11) 0.63184(5) 0.0241(3) Uani 1 1 d . . . . .
H15 H 0.813692 0.828146 0.613636 0.029 Uiso 1 1 calc R . . . .
C10 C 0.39470(11) -0.00046(11) 0.59865(6) 0.0246(3) Uani 1 1 d . . . . .
H10 H 0.420300 -0.002778 0.636827 0.030 Uiso 1 1 calc R . . . .
C16 C 0.84790(11) 0.68238(12) 0.66218(5) 0.0258(3) Uani 1 1 d . . . . .
H16 H 0.928745 0.694061 0.664801 0.031 Uiso 1 1 calc R . . . .
C8 C 0.31613(11) 0.00566(12) 0.48823(6) 0.0265(3) Uani 1 1 d . . . . .
H8 H 0.288797 0.004367 0.450340 0.032 Uiso 1 1 calc R . . . .
C9 C 0.36396(11) -0.09570(11) 0.51302(6) 0.0266(3) Uani 1 1 d . . . . .
H9 H 0.369612 -0.164307 0.490474 0.032 Uiso 1 1 calc R . . . .

loop_
_atom_site_aniso_label
_atom_site_aniso_U_11
_atom_site_aniso_U_22
_atom_site_aniso_U_33
_atom_site_aniso_U_23
_atom_site_aniso_U_13
_atom_site_aniso_U_12
N3 0.0240(5) 0.0242(5) 0.0180(5) 0.0005(4) 0.0002(4) -0.0048(4)
N1 0.0219(5) 0.0264(5) 0.0203(5) 0.0003(4) 0.0017(4) -0.0019(4)
N2 0.0257(6) 0.0232(6) 0.0372(6) 0.0020(4) 0.0000(5) -0.0008(4)
N4 0.0351(6) 0.0223(6) 0.0240(6) 0.0005(4) 0.0055(5) -0.0022(4)
C13 0.0202(6) 0.0206(6) 0.0180(5) -0.0042(4) 0.0013(4) -0.0008(4)
C5 0.0129(5) 0.0246(6) 0.0206(6) 0.0021(4) -0.0014(4) 0.0006(4)
C6 0.0134(5) 0.0229(6) 0.0241(6) 0.0023(5) 0.0024(4) -0.0028(4)
C4 0.0141(6) 0.0241(6) 0.0183(6) 0.0022(4) -0.0006(4) 0.0006(4)
C3 0.0119(5) 0.0241(6) 0.0230(6) 0.0025(5) -0.0018(4) 0.0007(4)
C11 0.0202(6) 0.0183(6) 0.0229(6) -0.0002(4) -0.0010(5) -0.0003(4)
C14 0.0236(6) 0.0214(6) 0.0200(6) -0.0001(4) -0.0008(4) 0.0021(5)
C2 0.0178(6) 0.0252(6) 0.0233(6) 0.0042(5) 0.0009(4) -0.0024(5)
C1 0.0222(6) 0.0298(6) 0.0204(6) 0.0031(5) 0.0030(5) -0.0013(5)
C18 0.0264(6) 0.0202(6) 0.0208(6) 0.0007(4) 0.0009(5) -0.0012(5)
C12 0.0195(6) 0.0222(6) 0.0247(6) -0.0012(5) 0.0016(5) -0.0009(5)
C17 0.0260(6) 0.0282(6) 0.0229(6) 0.0005(5) -0.0019(5) 0.0055(5)
C7 0.0213(6) 0.0225(6) 0.0267(6) 0.0024(5) -0.0014(5) 0.0002(5)
C15 0.0243(7) 0.0250(6) 0.0231(6) 0.0008(5) 0.0038(5) -0.0039(5)
C10 0.0220(6) 0.0250(6) 0.0270(6) 0.0040(5) -0.0007(5) -0.0013(5)
C16 0.0177(6) 0.0337(7) 0.0259(6) -0.0036(5) 0.0008(5) -0.0002(5)
C8 0.0248(6) 0.0277(6) 0.0270(6) -0.0023(5) -0.0006(5) -0.0027(5)
C9 0.0219(6) 0.0230(6) 0.0349(7) -0.0038(5) 0.0032(5) -0.0033(5)

loop_
_atom_type_symbol
_atom_type_description
_atom_type_scat_dispersion_real
_atom_type_scat_dispersion_imag
_atom_type_scat_source
C C 0.0181 0.0091 'International Tables Vol C Tables 4.2.6.8 and 6.1.1.4'
H H 0.0000 0.0000 'International Tables Vol C Tables 4.2.6.8 and 6.1.1.4'
N N 0.0311 0.0180 'International Tables Vol C Tables 4.2.6.8 and 6.1.1.4'

loop_
_geom_angle_atom_site_label_1
_geom_angle_atom_site_label_2
_geom_angle_atom_site_label_3
_geom_angle
_geom_angle_site_symmetry_1
_geom_angle_site_symmetry_3
_geom_angle_publ_flag
C5 N3 H3 117.1 . . ?
C5 N3 C12 125.73(10) . . ?
C12 N3 H3 117.1 . . ?
C1 N1 C5 117.29(10) . . ?
C10 N2 C9 116.67(11) . . ?
C14 C13 C12 120.29(11) . . ?
C18 C13 C14 119.16(11) . . ?
C18 C13 C12 120.54(11) . . ?
N3 C5 C4 119.91(10) . . ?
N1 C5 N3 118.98(11) . . ?
N1 C5 C4 121.11(11) . . ?
C7 C6 C3 123.18(11) . . ?
C10 C6 C3 119.54(11) . . ?
C10 C6 C7 117.27(11) . . ?
C5 C4 C11 117.44(10) . . ?
C3 C4 C5 120.23(10) . . ?
C3 C4 C11 122.12(10) . . ?
C4 C3 C6 121.56(10) . . ?
C2 C3 C6 121.07(11) . . ?
C2 C3 C4 117.25(11) . . ?
N4 C11 C4 175.10(13) . . ?
C13 C14 H14 119.9 . . ?
C13 C14 C15 120.16(11) . . ?
C15 C14 H14 119.9 . . ?
C3 C2 H2 120.7 . . ?
C1 C2 C3 118.65(11) . . ?
C1 C2 H2 120.7 . . ?
N1 C1 C2 125.48(11) . . ?
N1 C1 H1 117.3 . . ?
C2 C1 H1 117.3 . . ?
C13 C18 H18 119.7 . . ?
C17 C18 C13 120.68(11) . . ?
C17 C18 H18 119.7 . . ?
N3 C12 C13 111.05(10) . . ?
N3 C12 H12A 109.4 . . ?
N3 C12 H12B 109.4 . . ?
C13 C12 H12A 109.4 . . ?
C13 C12 H12B 109.4 . . ?
H12A C12 H12B 108.0 . . ?
C18 C17 H17 120.1 . . ?
C16 C17 C18 119.88(12) . . ?
C16 C17 H17 120.1 . . ?
C6 C7 H7 120.5 . . ?
C8 C7 C6 119.04(11) . . ?
C8 C7 H7 120.5 . . ?
C14 C15 H15 119.9 . . ?
C16 C15 C14 120.21(11) . . ?
C16 C15 H15 119.9 . . ?
N2 C10 C6 124.53(12) . . ?
N2 C10 H10 117.7 . . ?
C6 C10 H10 117.7 . . ?
C17 C16 H16 120.1 . . ?
C15 C16 C17 119.89(12) . . ?
C15 C16 H16 120.1 . . ?
C7 C8 H8 120.6 . . ?
C9 C8 C7 118.70(12) . . ?
C9 C8 H8 120.6 . . ?
N2 C9 C8 123.76(11) . . ?
N2 C9 H9 118.1 . . ?
C8 C9 H9 118.1 . . ?

loop_
_geom_bond_atom_site_label_1
_geom_bond_atom_site_label_2
_geom_bond_distance
_geom_bond_site_symmetry_2
_geom_bond_publ_flag
N3 H3 0.8600 . ?
N3 C5 1.3470(15) . ?
N3 C12 1.4586(15) . ?
N1 C5 1.3457(15) . ?
N1 C1 1.3374(16) . ?
N2 C10 1.3349(17) . ?
N2 C9 1.3390(18) . ?
N4 C11 1.1484(16) . ?
C13 C14 1.3920(16) . ?
C13 C18 1.3919(17) . ?
C13 C12 1.5191(16) . ?
C5 C4 1.4277(16) . ?
C6 C3 1.4804(17) . ?
C6 C7 1.3952(17) . ?
C6 C10 1.3936(17) . ?
C4 C3 1.4007(16) . ?
C4 C11 1.4313(16) . ?
C3 C2 1.3928(17) . ?
C14 H14 0.9300 . ?
C14 C15 1.3941(18) . ?
C2 H2 0.9300 . ?
C2 C1 1.3816(18) . ?
C1 H1 0.9300 . ?
C18 H18 0.9300 . ?
C18 C17 1.3889(18) . ?
C12 H12A 0.9700 . ?
C12 H12B 0.9700 . ?
C17 H17 0.9300 . ?
C17 C16 1.3881(18) . ?
C7 H7 0.9300 . ?
C7 C8 1.3853(18) . ?
C15 H15 0.9300 . ?
C15 C16 1.3856(18) . ?
C10 H10 0.9300 . ?
C16 H16 0.9300 . ?
C8 H8 0.9300 . ?
C8 C9 1.3817(18) . ?
C9 H9 0.9300 . ?
